data_7241322
loop_
_publ_author_name
'Sinnwell, Michael A.'
'Santana, Carlos'
'Bosch, Eric'
'MacGillivray, Len R.'
'Groeneman , Ryan'

_publ_section_title
;
 Application of a tetrapyrimidyl cyclobutane synthesized in the organic
 solid state: a halogen-bonded supramolecular ladder
;
_journal_name_full CrystEngComm
_journal_paper_doi 10.1039/D0CE01280G
_journal_year 2020
_chemical_formula_moiety 'C20 H16 N8'
_chemical_formula_sum 'C20 H16 N8'
_chemical_formula_weight 368.41
_chemical_name_common TPCB
_chemical_name_systematic rctt-tetrakis-(5-pyrimidyl)-cyclobutane
_space_group_crystal_system monoclinic
_space_group_IT_number 15
_space_group_name_Hall '-C 2yc'
_space_group_name_H-M_alt 'C 1 2/c 1'
_atom_sites_solution_hydrogens geom
_atom_sites_solution_primary dual
_audit_creation_date 2020-06-19
_audit_creation_method
;
Olex2 1.3
(compiled 2020.02.04 svn.rd84adfe8 for OlexSys, GUI svn.r6032)
;
_audit_update_record
;
2020-06-20 deposited with the CCDC.	2020-09-29 downloaded from the CCDC.
;
_cell_angle_alpha 90
_cell_angle_beta 111.938(5)
_cell_angle_gamma 90
_cell_formula_units_Z 4
_cell_length_a 15.6660(16)
_cell_length_b 7.1513(7)
_cell_length_c 17.0738(17)
_cell_measurement_reflns_used 3010
_cell_measurement_temperature 298
_cell_measurement_theta_max 25.35
_cell_measurement_theta_min 2.91
_cell_volume 1774.3(3)
_computing_cell_refinement 'HKL Scalepack (Otwinowski & Minor, 1997)'
_computing_data_collection 'Collect (Nonius BV, 1997-2000)'
_computing_data_reduction 'HKL Denzo, Scalepack (Otwinowski & Minor, 1997)'
_computing_molecular_graphics 'Olex2 1.3 (Dolomanov et al., 2009)'
_computing_publication_material 'Olex2 1.3 (Dolomanov et al., 2009)'
_computing_structure_refinement 'SHELXL 2018/3 (Sheldrick, 2015)'
_computing_structure_solution 'SHELXT 2018/2 (Sheldrick, 2018)'
_diffrn_ambient_temperature 298
_diffrn_measured_fraction_theta_full 0.994
_diffrn_measured_fraction_theta_max 0.991
_diffrn_measurement_device_type 'Nonius KappaCCD'
_diffrn_measurement_method 'CCD phi and omega scans'
_diffrn_radiation_type 'Mo K\a'
_diffrn_radiation_wavelength 0.71073
_diffrn_reflns_av_R_equivalents 0.0422
_diffrn_reflns_av_unetI/netI 0.0287
_diffrn_reflns_Laue_measured_fraction_full 0.994
_diffrn_reflns_Laue_measured_fraction_max 0.991
_diffrn_reflns_limit_h_max 18
_diffrn_reflns_limit_h_min -16
_diffrn_reflns_limit_k_max 8
_diffrn_reflns_limit_k_min -8
_diffrn_reflns_limit_l_max 20
_diffrn_reflns_limit_l_min -20
_diffrn_reflns_number 5586
_diffrn_reflns_point_group_measured_fraction_full 0.994
_diffrn_reflns_point_group_measured_fraction_max 0.991
_diffrn_reflns_theta_full 25.242
_diffrn_reflns_theta_max 25.362
_diffrn_reflns_theta_min 3.015
_exptl_absorpt_coefficient_mu 0.089
_exptl_absorpt_correction_T_max 0.9868
_exptl_absorpt_correction_T_min 0.8276
_exptl_absorpt_correction_type multi-scan
_exptl_absorpt_process_details 'HKL Scalepack (Otwinowski & Minor, 1997)'
_exptl_crystal_colour 'clear colourless'
_exptl_crystal_colour_lustre clear
_exptl_crystal_colour_primary colourless
_exptl_crystal_density_diffrn 1.379
_exptl_crystal_description plate
_exptl_crystal_F_000 768
_exptl_crystal_preparation 'solvent evaporation'
_exptl_crystal_recrystallization_method 'Re-crystallisation from solvent'
_exptl_crystal_size_max 0.48
_exptl_crystal_size_mid 0.42
_exptl_crystal_size_min 0.14
_refine_diff_density_max 0.243
_refine_diff_density_min -0.190
_refine_diff_density_rms 0.035
_refine_ls_extinction_method none
_refine_ls_goodness_of_fit_ref 1.119
_refine_ls_hydrogen_treatment constr
_refine_ls_matrix_type full
_refine_ls_number_parameters 146
_refine_ls_number_reflns 1618
_refine_ls_number_restraints 1
_refine_ls_restrained_S_all 1.119
_refine_ls_R_factor_all 0.0677
_refine_ls_R_factor_gt 0.0577
_refine_ls_shift/su_max 0.000
_refine_ls_shift/su_mean 0.000
_refine_ls_structure_factor_coef Fsqd
_refine_ls_weighting_details 'w=1/[\s^2^(Fo^2^)+(0.0405P)^2^+1.9570P] where P=(Fo^2^+2Fc^2^)/3'
_refine_ls_weighting_scheme calc
_refine_ls_wR_factor_gt 0.1333
_refine_ls_wR_factor_ref 0.1400
_reflns_Friedel_coverage 0.000
_reflns_number_gt 1375
_reflns_number_total 1618
_reflns_threshold_expression 'I > 2\s(I)'
_cod_data_source_file d0ce01280g2.cif
_cod_data_source_block mcg13116
_cod_database_code 7241322
_shelx_shelxl_version_number 2018/3
_shelx_space_group_comment
;
The symmetry employed for this shelxl refinement is uniquely defined
by the following loop, which should always be used as a source of
symmetry information in preference to the above space-group names.
They are only intended as comments.
;
_shelx_estimated_absorpt_t_max 0.988
_shelx_estimated_absorpt_t_min 0.958
_olex2_refinement_description
;
1. Fixed Uiso
 At 1.2 times of:
  All C(H) groups
2. Rigid body (RIGU) restrains
 C9A, C9B
 with sigma for 1-2 distances of 0.004 and sigma for 1-3 distances of 0.004
 C10A, C10B
 with sigma for 1-2 distances of 0.004 and sigma for 1-3 distances of 0.004
3. Same fragment restrains
{C9A, C10A} sigma for 1-2: 0.02, 1-3: 0.04
{C9A, C10A} sigma for 1-2: 0.02, 1-3: 0.04
as in
{C9B, C10B}
4. Others
 Sof(C9B)=Sof(H9B)=Sof(C10B)=Sof(H10B)=1-FVAR(1)
 Sof(C9A)=Sof(H9A)=Sof(C10A)=Sof(H10A)=FVAR(1)
5.a Ternary CH refined with riding coordinates:
 C9A(H9A), C10A(H10A), C9B(H9B), C10B(H10B)
5.b Aromatic/amide H refined with riding coordinates:
 C1(H1), C2(H2), C4(H4), C5(H5), C6(H6), C8(H8)
;
_olex2_submission_special_instructions 'No special instructions were received'

loop_
_space_group_symop_operation_xyz
'x, y, z'
'-x, y, -z+1/2'
'x+1/2, y+1/2, z'
'-x+1/2, y+1/2, -z+1/2'
'-x, -y, -z'
'x, -y, z-1/2'
'-x+1/2, -y+1/2, -z'
'x+1/2, -y+1/2, z-1/2'

loop_
_atom_site_label
_atom_site_type_symbol
_atom_site_fract_x
_atom_site_fract_y
_atom_site_fract_z
_atom_site_U_iso_or_equiv
_atom_site_adp_type
_atom_site_occupancy
_atom_site_site_symmetry_order
_atom_site_calc_flag
_atom_site_refinement_flags_posn
_atom_site_refinement_flags_adp
_atom_site_refinement_flags_occupancy
_atom_site_disorder_assembly
_atom_site_disorder_group
N1 N 0.16075(15) 0.5780(3) 0.24065(12) 0.0662(6) Uani 1 1 d . . . . .
N2 N 0.11660(17) 0.7293(3) 0.34278(15) 0.0763(7) Uani 1 1 d . . . . .
N3 N 0.55944(16) 0.3423(3) 0.65873(15) 0.0757(7) Uani 1 1 d . . . . .
N4 N 0.55005(15) 0.2264(4) 0.52660(14) 0.0771(7) Uani 1 1 d . . . . .
C1 C 0.12197(18) 0.7134(4) 0.26703(17) 0.0686(7) Uani 1 1 d . . . . .
H1 H 0.095270 0.808899 0.228706 0.082 Uiso 1 1 calc R U . . .
C2 C 0.15477(19) 0.5887(4) 0.39604(16) 0.0658(7) Uani 1 1 d . . . . .
H2 H 0.151526 0.591733 0.449315 0.079 Uiso 1 1 calc R U . . .
C3 C 0.19832(14) 0.4408(3) 0.37627(14) 0.0507(5) Uani 1 1 d . . . . .
C4 C 0.19799(16) 0.4434(4) 0.29611(15) 0.0588(6) Uani 1 1 d . . . . .
H4 H 0.225716 0.344129 0.279479 0.071 Uiso 1 1 calc R U . . .
C5 C 0.59460(17) 0.2784(4) 0.60472(17) 0.0675(7) Uani 1 1 d . . . . .
H5 H 0.658394 0.269286 0.624509 0.081 Uiso 1 1 calc R U . . .
C6 C 0.46932(18) 0.3551(4) 0.62960(17) 0.0706(7) Uani 1 1 d . . . . .
H6 H 0.442044 0.399223 0.665929 0.085 Uiso 1 1 calc R U . . .
C7 C 0.41294(15) 0.3077(3) 0.54916(14) 0.0547(6) Uani 1 1 d . . . . .
C8 C 0.45823(18) 0.2418(4) 0.49939(16) 0.0715(8) Uani 1 1 d . . . . .
H8 H 0.423424 0.206249 0.444236 0.086 Uiso 1 1 calc R U . . .
C9A C 0.24479(17) 0.2806(3) 0.43444(15) 0.0449(7) Uani 0.887(6) 1 d D . P A 1
H9A H 0.276830 0.199599 0.407986 0.054 Uiso 0.887(6) 1 calc R U P A 1
C10A C 0.31092(17) 0.3406(3) 0.52393(15) 0.0455(7) Uani 0.887(6) 1 d D . P A 1
H10A H 0.300691 0.473183 0.531978 0.055 Uiso 0.887(6) 1 calc R U P A 1
C9B C 0.3084(10) 0.226(2) 0.4804(10) 0.039(5) Uani 0.113(6) 1 d D . P A 2
H9B H 0.306829 0.183761 0.425270 0.047 Uiso 0.113(6) 1 calc R U P A 2
C10B C 0.2477(11) 0.396(2) 0.4790(10) 0.037(5) Uani 0.113(6) 1 d D . P A 2
H10B H 0.280582 0.501461 0.513565 0.045 Uiso 0.113(6) 1 calc R U P A 2

loop_
_atom_site_aniso_label
_atom_site_aniso_U_11
_atom_site_aniso_U_22
_atom_site_aniso_U_33
_atom_site_aniso_U_23
_atom_site_aniso_U_13
_atom_site_aniso_U_12
N1 0.0764(14) 0.0706(14) 0.0524(11) 0.0127(10) 0.0250(10) 0.0066(12)
N2 0.0940(17) 0.0623(14) 0.0859(16) 0.0163(12) 0.0490(13) 0.0262(12)
N3 0.0652(14) 0.0709(15) 0.0781(15) -0.0173(12) 0.0120(11) 0.0020(11)
N4 0.0588(13) 0.114(2) 0.0639(13) 0.0032(13) 0.0292(11) -0.0026(13)
C1 0.0713(16) 0.0647(16) 0.0705(16) 0.0276(14) 0.0274(13) 0.0145(13)
C2 0.0812(17) 0.0695(16) 0.0557(14) 0.0117(12) 0.0359(13) 0.0096(14)
C3 0.0433(11) 0.0543(13) 0.0526(12) 0.0105(10) 0.0157(9) 0.0039(10)
C4 0.0619(14) 0.0578(14) 0.0614(14) 0.0015(12) 0.0286(11) 0.0051(12)
C5 0.0484(13) 0.0738(17) 0.0756(17) 0.0080(14) 0.0178(13) -0.0083(12)
C6 0.0699(17) 0.0678(17) 0.0695(16) -0.0071(13) 0.0209(13) 0.0155(14)
C7 0.0520(13) 0.0494(13) 0.0597(13) 0.0144(11) 0.0173(11) -0.0012(10)
C8 0.0641(16) 0.096(2) 0.0481(13) 0.0050(14) 0.0142(11) -0.0104(15)
C9A 0.0471(15) 0.0426(13) 0.0431(14) -0.0016(11) 0.0148(12) 0.0060(11)
C10A 0.0552(17) 0.0334(12) 0.0446(14) 0.0003(11) 0.0151(12) 0.0034(11)
C9B 0.031(10) 0.049(11) 0.034(9) -0.022(8) 0.009(8) -0.013(8)
C10B 0.035(9) 0.034(9) 0.032(9) -0.008(8) 0.000(8) 0.002(8)

loop_
_atom_type_symbol
_atom_type_description
_atom_type_scat_dispersion_real
_atom_type_scat_dispersion_imag
_atom_type_scat_source
C C 0.0033 0.0016 'International Tables Vol C Tables 4.2.6.8 and 6.1.1.4'
H H 0.0000 0.0000 'International Tables Vol C Tables 4.2.6.8 and 6.1.1.4'
N N 0.0061 0.0033 'International Tables Vol C Tables 4.2.6.8 and 6.1.1.4'

loop_
_geom_angle_atom_site_label_1
_geom_angle_atom_site_label_2
_geom_angle_atom_site_label_3
_geom_angle
_geom_angle_site_symmetry_1
_geom_angle_site_symmetry_3
_geom_angle_publ_flag
C1 N1 C4 115.4(2) . . ?
C1 N2 C2 114.9(2) . . ?
C6 N3 C5 115.4(2) . . ?
C5 N4 C8 115.1(2) . . ?
N1 C1 N2 127.1(2) . . ?
N1 C1 H1 116.5 . . ?
N2 C1 H1 116.5 . . ?
N2 C2 H2 118.3 . . ?
N2 C2 C3 123.4(2) . . ?
C3 C2 H2 118.3 . . ?
C2 C3 C9A 125.9(2) . . ?
C2 C3 C10B 88.2(5) . . ?
C4 C3 C2 114.9(2) . . ?
C4 C3 C9A 119.2(2) . . ?
C4 C3 C10B 152.2(6) . . ?
N1 C4 C3 124.2(2) . . ?
N1 C4 H4 117.9 . . ?
C3 C4 H4 117.9 . . ?
N3 C5 H5 116.3 . . ?
N4 C5 N3 127.5(2) . . ?
N4 C5 H5 116.3 . . ?
N3 C6 H6 117.9 . . ?
N3 C6 C7 124.2(2) . . ?
C7 C6 H6 117.9 . . ?
C6 C7 C8 114.5(2) . . ?
C6 C7 C10A 117.7(2) . . ?
C6 C7 C9B 149.4(6) . . ?
C8 C7 C10A 127.7(2) . . ?
C8 C7 C9B 92.4(5) . . ?
N4 C8 C7 123.2(2) . . ?
N4 C8 H8 118.4 . . ?
C7 C8 H8 118.4 . . ?
C3 C9A H9A 110.4 . . ?
C3 C9A C10A 120.1(2) . 7_556 ?
C3 C9A C10A 114.7(2) . . ?
C10A C9A H9A 110.4 7_556 . ?
C10A C9A H9A 110.4 . . ?
C10A C9A C10A 89.22(18) . 7_556 ?
C7 C10A C9A 119.43(19) . 7_556 ?
C7 C10A C9A 118.9(2) . . ?
C7 C10A H10A 108.8 . . ?
C9A C10A C9A 90.78(18) . 7_556 ?
C9A C10A H10A 108.8 . . ?
C9A C10A H10A 108.8 7_556 . ?
C7 C9B H9B 115.8 . . ?
C10B C9B C7 115.7(11) 7_556 . ?
C10B C9B C7 99.7(10) . . ?
C10B C9B H9B 115.8 . . ?
C10B C9B H9B 115.8 7_556 . ?
C10B C9B C10B 89.9(12) . 7_556 ?
C3 C10B H10B 114.7 . . ?
C9B C10B C3 102.2(11) . . ?
C9B C10B C3 117.2(11) 7_556 . ?
C9B C10B H10B 114.7 7_556 . ?
C9B C10B H10B 114.7 . . ?

loop_
_geom_bond_atom_site_label_1
_geom_bond_atom_site_label_2
_geom_bond_distance
_geom_bond_site_symmetry_2
_geom_bond_publ_flag
N1 C1 1.309(3) . ?
N1 C4 1.323(3) . ?
N2 C1 1.332(3) . ?
N2 C2 1.338(3) . ?
N3 C5 1.320(3) . ?
N3 C6 1.313(3) . ?
N4 C5 1.307(3) . ?
N4 C8 1.341(3) . ?
C1 H1 0.9300 . ?
C2 H2 0.9300 . ?
C2 C3 1.368(3) . ?
C3 C4 1.367(3) . ?
C3 C9A 1.513(3) . ?
C3 C10B 1.663(16) . ?
C4 H4 0.9300 . ?
C5 H5 0.9300 . ?
C6 H6 0.9300 . ?
C6 C7 1.369(3) . ?
C7 C8 1.378(4) . ?
C7 C10A 1.510(3) . ?
C7 C9B 1.722(15) . ?
C8 H8 0.9300 . ?
C9A H9A 0.9800 . ?
C9A C10A 1.575(3) 7_556 ?
C9A C10A 1.552(3) . ?
C10A H10A 0.9800 . ?
C9B H9B 0.9800 . ?
C9B C10B 1.535(16) . ?
C9B C10B 1.57(2) 7_556 ?
C10B H10B 0.9800 . ?

loop_
_geom_torsion_atom_site_label_1
_geom_torsion_atom_site_label_2
_geom_torsion_atom_site_label_3
_geom_torsion_atom_site_label_4
_geom_torsion
_geom_torsion_site_symmetry_1
_geom_torsion_site_symmetry_2
_geom_torsion_site_symmetry_3
_geom_torsion_site_symmetry_4
_geom_torsion_publ_flag
N2 C2 C3 C4 -1.8(4) . . . . ?
N2 C2 C3 C9A 178.3(3) . . . . ?
N2 C2 C3 C10B 162.3(7) . . . . ?
N3 C6 C7 C8 0.6(4) . . . . ?
N3 C6 C7 C10A -176.7(3) . . . . ?
N3 C6 C7 C9B 150.1(11) . . . . ?
C1 N1 C4 C3 -0.6(4) . . . . ?
C1 N2 C2 C3 1.5(4) . . . . ?
C2 N2 C1 N1 -0.7(4) . . . . ?
C2 C3 C4 N1 1.3(4) . . . . ?
C2 C3 C9A C10A -48.3(3) . . . . ?
C2 C3 C9A C10A 56.1(3) . . . 7_556 ?
C2 C3 C10B C9B -178.6(10) . . . . ?
C2 C3 C10B C9B 84.9(12) . . . 7_556 ?
C3 C9A C10A C7 -112.3(2) . . . . ?
C3 C9A C10A C9A 123.0(2) . . . 7_556 ?
C4 N1 C1 N2 0.2(4) . . . . ?
C4 C3 C9A C10A 131.9(2) . . . . ?
C4 C3 C9A C10A -123.7(2) . . . 7_556 ?
C4 C3 C10B C9B -127.4(13) . . . 7_556 ?
C4 C3 C10B C9B -31(2) . . . . ?
C5 N3 C6 C7 -0.2(4) . . . . ?
C5 N4 C8 C7 0.1(4) . . . . ?
C6 N3 C5 N4 -0.3(5) . . . . ?
C6 C7 C8 N4 -0.6(4) . . . . ?
C6 C7 C10A C9A -68.2(3) . . . 7_556 ?
C6 C7 C10A C9A -177.5(2) . . . . ?
C6 C7 C9B C10B -23(2) . . . 7_556 ?
C6 C7 C9B C10B 71.2(17) . . . . ?
C7 C9B C10B C3 126.0(9) . . . . ?
C7 C9B C10B C9B -116.1(12) . . . 7_556 ?
C8 N4 C5 N3 0.4(5) . . . . ?
C8 C7 C10A C9A 114.9(3) . . . 7_556 ?
C8 C7 C10A C9A 5.6(4) . . . . ?
C8 C7 C9B C10B 129.0(12) . . . 7_556 ?
C8 C7 C9B C10B -136.3(10) . . . . ?
C9A C3 C4 N1 -178.8(2) . . . . ?
C10A C7 C8 N4 176.4(3) . . . . ?
C10A C9A C10A C7 124.7(2) 7_556 . . . ?
C10A C9A C10A C9A 0.000(2) 7_556 . . 7_556 ?
C9B C7 C8 N4 -165.6(6) . . . . ?
C10B C3 C4 N1 -142.6(13) . . . . ?
C10B C9B C10B C3 -117.9(12) 7_556 . . . ?
C10B C9B C10B C9B 0.001(2) 7_556 . . 7_556 ?
